data_7118660
loop_
_publ_author_name
'Omori, Hiroto'
'Hiroto, Satoru'
'Shinokubo, Hiroshi'

_publ_section_title
;
 The synthesis of Ni(II) and Al(III) 10-azacorroles through
 coordination-induced cyclisation involving 1,2-migration.
;
_journal_issue 17
_journal_name_full 'Chemical communications (Cambridge, England)'
_journal_page_first 3540
_journal_page_last 3543
_journal_paper_doi 10.1039/c5cc10247b
_journal_volume 52
_journal_year 2016
_chemical_formula_sum 'C45 H39.5 Br1.5 Cl2 N5 Ni'
_chemical_formula_weight 899.79
_chemical_name_systematic 2-bromo-10-azacorrole
_space_group_IT_number 14
_symmetry_cell_setting monoclinic
_symmetry_space_group_name_Hall '-P 2ybc'
_symmetry_space_group_name_H-M 'P 1 21/c 1'
_atom_sites_solution_hydrogens geom
_atom_sites_solution_primary direct
_atom_sites_solution_secondary difmap
_audit_creation_method SHELXL-97
_audit_update_record
;
2015-04-14 deposited with the CCDC.
2016-01-27 downloaded from the CCDC.
;
_cell_angle_alpha 90.00
_cell_angle_beta 111.783(4)
_cell_angle_gamma 90.00
_cell_formula_units_Z 4
_cell_length_a 16.489(2)
_cell_length_b 20.454(3)
_cell_length_c 12.894(2)
_cell_measurement_reflns_used 3562
_cell_measurement_temperature 133(2)
_cell_measurement_theta_max 28.24
_cell_measurement_theta_min 2.39
_cell_volume 4038.2(10)
_computing_cell_refinement 'Bruker SMART'
_computing_data_collection 'Bruker SMART'
_computing_data_reduction 'Bruker SAINT'
_computing_molecular_graphics 'Bruker SHELXTL'
_computing_publication_material 'Bruker SHELXTL'
_computing_structure_refinement 'SHELXL-97 (Sheldrick, 1997)'
_computing_structure_solution 'SHELXS-97 (Sheldrick, 1990)'
_diffrn_ambient_temperature 133(2)
_diffrn_measured_fraction_theta_full 1.000
_diffrn_measured_fraction_theta_max 1.000
_diffrn_measurement_device_type 'CCD area detector'
_diffrn_measurement_method 'phi and omega scans'
_diffrn_radiation_monochromator graphite
_diffrn_radiation_source 'fine-focus sealed tube'
_diffrn_radiation_type MoK\a
_diffrn_radiation_wavelength 0.71073
_diffrn_reflns_av_R_equivalents 0.0765
_diffrn_reflns_av_sigmaI/netI 0.0898
_diffrn_reflns_limit_h_max 19
_diffrn_reflns_limit_h_min -14
_diffrn_reflns_limit_k_max 24
_diffrn_reflns_limit_k_min -24
_diffrn_reflns_limit_l_max 9
_diffrn_reflns_limit_l_min -15
_diffrn_reflns_number 23120
_diffrn_reflns_theta_full 25.00
_diffrn_reflns_theta_max 25.00
_diffrn_reflns_theta_min 1.33
_exptl_absorpt_coefficient_mu 2.136
_exptl_absorpt_correction_T_max 0.9007
_exptl_absorpt_correction_T_min 0.4820
_exptl_absorpt_correction_type empirical
_exptl_crystal_colour red
_exptl_crystal_density_diffrn 1.480
_exptl_crystal_density_method 'not measured'
_exptl_crystal_description prism
_exptl_crystal_F_000 1836
_exptl_crystal_recrystallization_method 'Re-crystallisation from solvent: 1,2-dichloroethane'
_exptl_crystal_size_max 0.40
_exptl_crystal_size_mid 0.20
_exptl_crystal_size_min 0.05
_refine_diff_density_max 1.645
_refine_diff_density_min -2.757
_refine_diff_density_rms 0.230
_refine_ls_extinction_method none
_refine_ls_goodness_of_fit_ref 1.051
_refine_ls_hydrogen_treatment constr
_refine_ls_matrix_type full
_refine_ls_number_parameters 532
_refine_ls_number_reflns 7118
_refine_ls_number_restraints 0
_refine_ls_restrained_S_all 1.051
_refine_ls_R_factor_all 0.1568
_refine_ls_R_factor_gt 0.0978
_refine_ls_shift/su_max 0.002
_refine_ls_shift/su_mean 0.000
_refine_ls_structure_factor_coef Fsqd
_refine_ls_weighting_details 'calc w=1/[\s^2^(Fo^2^)+(0.1924P)^2^+23.0222P] where P=(Fo^2^+2Fc^2^)/3'
_refine_ls_weighting_scheme calc
_refine_ls_wR_factor_gt 0.2854
_refine_ls_wR_factor_ref 0.3347
_reflns_number_gt 4220
_reflns_number_total 7118
_reflns_threshold_expression >2sigma(I)
_cod_data_source_file c5cc10247b2.cif
_cod_data_source_block 13620ho
_cod_depositor_comments
;
The following automatic conversions were performed:

'_symmetry_cell_setting' value 'Monoclinic' changed to 'monoclinic'
according to
/usr/data/users/saulius/crontab/automatic-downloads/rss-feeds/RSC/lib/dictionaries/cif_core.dic
dictionary named 'cif_core.dic' version 2.4.2 from 2011-04-26.

Automatic conversion script
Id: cif_fix_values 4268 2015-11-12 08:31:59Z antanas 

 Adding full bibliography for 7118659--7118660.cif.
;
_cod_original_cell_volume 4038.3(11)
_cod_original_sg_symbol_H-M P2(1)/c
_cod_original_formula_sum 'C45 H39.50 Br1.50 Cl2 N5 Ni'
_cod_database_code 7118660

loop_
_symmetry_equiv_pos_as_xyz
'x, y, z'
'-x, y+1/2, -z+1/2'
'-x, -y, -z'
'x, -y-1/2, z-1/2'

loop_
_atom_site_label
_atom_site_type_symbol
_atom_site_fract_x
_atom_site_fract_y
_atom_site_fract_z
_atom_site_U_iso_or_equiv
_atom_site_adp_type
_atom_site_occupancy
_atom_site_symmetry_multiplicity
_atom_site_calc_flag
_atom_site_refinement_flags
_atom_site_disorder_assembly
_atom_site_disorder_group
Br1 Br 1.32513(10) 0.46807(8) 0.90973(12) 0.0680(5) Uani 1 1 d . . .
C1 C 1.3199(6) 0.5582(4) 0.7350(7) 0.028(2) Uani 1 1 d . A .
C2 C 1.3718(7) 0.5161(5) 0.8214(8) 0.032(2) Uani 1 1 d . . .
C3 C 1.4567(6) 0.5190(4) 0.8294(7) 0.028(2) Uani 1 1 d . . .
H3 H 1.5051 0.4967 0.8820 0.034 Uiso 1 1 calc R . .
C4 C 1.4585(6) 0.5624(4) 0.7431(7) 0.025(2) Uani 1 1 d . A .
C5 C 1.5256(6) 0.5834(4) 0.7104(7) 0.0244(19) Uani 1 1 d . . .
C6 C 1.5116(6) 0.6256(4) 0.6209(7) 0.025(2) Uani 1 1 d . A .
C7 C 1.5756(6) 0.6478(5) 0.5780(8) 0.029(2) Uani 1 1 d . . .
H7 H 1.6359 0.6367 0.6073 0.035 Uiso 1 1 calc R . .
C8 C 1.5369(6) 0.6863(5) 0.4906(7) 0.030(2) Uani 1 1 d . . .
H8 H 1.5642 0.7080 0.4470 0.036 Uiso 1 1 calc R . .
C9 C 1.4467(6) 0.6889(4) 0.4746(7) 0.0241(19) Uani 1 1 d . A .
C10 C 1.2965(6) 0.7251(4) 0.3788(8) 0.029(2) Uani 1 1 d . A .
C11 C 1.2284(7) 0.7618(5) 0.2970(9) 0.041(3) Uani 1 1 d . . .
H11 H 1.2338 0.7889 0.2400 0.050 Uiso 1 1 calc R . .
C12 C 1.1551(7) 0.7501(5) 0.3172(8) 0.040(3) Uani 1 1 d . . .
H12 H 1.0996 0.7690 0.2774 0.048 Uiso 1 1 calc R . .
C13 C 1.1737(6) 0.7054(5) 0.4070(8) 0.032(2) Uani 1 1 d . A .
C14 C 1.1150(6) 0.6804(5) 0.4511(8) 0.035(2) Uani 1 1 d . . .
C15 C 1.1395(6) 0.6390(5) 0.5430(8) 0.032(2) Uani 1 1 d . A .
C16 C 1.0926(6) 0.6100(5) 0.6028(9) 0.040(3) Uani 1 1 d . . .
H16 H 1.0319 0.6147 0.5871 0.048 Uiso 0.890(6) 1 calc PR A 1
C17 C 1.1505(7) 0.5736(6) 0.6881(9) 0.044(3) Uani 1 1 d . A .
H17 H 1.1371 0.5490 0.7422 0.053 Uiso 0.553(6) 1 calc PR B 1
C18 C 1.2331(6) 0.5797(5) 0.6803(8) 0.031(2) Uani 1 1 d . . .
C19 C 1.6176(6) 0.5606(5) 0.7730(7) 0.026(2) Uani 1 1 d . . .
C20 C 1.6458(6) 0.5015(5) 0.7407(8) 0.033(2) Uani 1 1 d . . .
C21 C 1.7326(7) 0.4839(5) 0.7966(9) 0.043(3) Uani 1 1 d . . .
H21 H 1.7522 0.4440 0.7764 0.051 Uiso 1 1 calc R . .
C22 C 1.7905(6) 0.5203(6) 0.8778(8) 0.038(2) Uani 1 1 d . . .
C23 C 1.7609(6) 0.5780(5) 0.9100(8) 0.036(2) Uani 1 1 d . . .
H23 H 1.8005 0.6036 0.9685 0.043 Uiso 1 1 calc R . .
C24 C 1.6757(7) 0.5987(5) 0.8590(8) 0.037(2) Uani 1 1 d . . .
C25 C 1.5852(9) 0.4607(6) 0.6497(12) 0.067(4) Uani 1 1 d . . .
H25A H 1.5449 0.4377 0.6770 0.100 Uiso 1 1 calc R . .
H25B H 1.6188 0.4288 0.6253 0.100 Uiso 1 1 calc R . .
H25C H 1.5518 0.4887 0.5866 0.100 Uiso 1 1 calc R . .
C26 C 1.8851(7) 0.4995(7) 0.9345(11) 0.058(3) Uani 1 1 d . . .
H26A H 1.9046 0.4778 0.8800 0.088 Uiso 1 1 calc R . .
H26B H 1.8904 0.4691 0.9955 0.088 Uiso 1 1 calc R . .
H26C H 1.9215 0.5381 0.9646 0.088 Uiso 1 1 calc R . .
C27 C 1.6465(8) 0.6604(6) 0.8954(11) 0.057(4) Uani 1 1 d . . .
H27A H 1.6081 0.6844 0.8297 0.085 Uiso 1 1 calc R . .
H27B H 1.6975 0.6874 0.9362 0.085 Uiso 1 1 calc R . .
H27C H 1.6147 0.6501 0.9442 0.085 Uiso 1 1 calc R . .
C28 C 1.0197(6) 0.6978(5) 0.3899(8) 0.035(2) Uani 1 1 d . . .
C29 C 0.9853(7) 0.7536(6) 0.4169(9) 0.044(3) Uani 1 1 d . . .
C30 C 0.8949(9) 0.7670(7) 0.3546(12) 0.066(4) Uani 1 1 d . . .
H30 H 0.8685 0.8045 0.3724 0.079 Uiso 1 1 calc R . .
C31 C 0.8455(7) 0.7262(7) 0.2688(10) 0.055(3) Uani 1 1 d . . .
C32 C 0.8828(7) 0.6733(7) 0.2456(11) 0.058(3) Uani 1 1 d . . .
H32 H 0.8485 0.6456 0.1864 0.070 Uiso 1 1 calc R . .
C33 C 0.9696(7) 0.6567(6) 0.3042(10) 0.047(3) Uani 1 1 d . . .
C34 C 1.0380(10) 0.7986(7) 0.5052(12) 0.075(5) Uani 1 1 d . . .
H34A H 1.0733 0.7734 0.5712 0.113 Uiso 1 1 calc R . .
H34B H 0.9993 0.8282 0.5251 0.113 Uiso 1 1 calc R . .
H34C H 1.0765 0.8241 0.4783 0.113 Uiso 1 1 calc R . .
C35 C 0.7512(9) 0.7465(10) 0.2049(14) 0.092(6) Uani 1 1 d . . .
H35A H 0.7457 0.7644 0.1321 0.138 Uiso 1 1 calc R . .
H35B H 0.7342 0.7799 0.2475 0.138 Uiso 1 1 calc R . .
H35C H 0.7130 0.7083 0.1939 0.138 Uiso 1 1 calc R . .
C36 C 1.0078(10) 0.5957(8) 0.2749(15) 0.094(6) Uani 1 1 d . . .
H36A H 0.9645 0.5754 0.2086 0.141 Uiso 1 1 calc R . .
H36B H 1.0237 0.5650 0.3376 0.141 Uiso 1 1 calc R . .
H36C H 1.0599 0.6071 0.2595 0.141 Uiso 1 1 calc R . .
C37 C 1.4084(7) 0.7580(5) 0.3082(8) 0.032(2) Uani 1 1 d . A .
H37A H 1.3664 0.7939 0.2753 0.039 Uiso 1 1 calc R . .
H37B H 1.4668 0.7777 0.3464 0.039 Uiso 1 1 calc R . .
C38 C 1.4110(7) 0.7138(5) 0.2168(7) 0.031(2) Uani 1 1 d . . .
C39 C 1.3368(8) 0.6839(6) 0.1439(9) 0.047(3) Uani 1 1 d . . .
H39 H 1.2824 0.6902 0.1522 0.057 Uiso 1 1 calc R . .
C40 C 1.3415(10) 0.6433(6) 0.0560(10) 0.064(4) Uani 1 1 d . . .
H40 H 1.2906 0.6220 0.0065 0.077 Uiso 1 1 calc R . .
C41 C 1.4185(11) 0.6354(6) 0.0439(11) 0.064(4) Uani 1 1 d . . .
H41 H 1.4210 0.6087 -0.0152 0.076 Uiso 1 1 calc R . .
C42 C 1.4932(9) 0.6645(6) 0.1138(10) 0.051(3) Uani 1 1 d . . .
H42 H 1.5471 0.6584 0.1042 0.061 Uiso 1 1 calc R . .
C43 C 1.4881(8) 0.7033(5) 0.1990(9) 0.043(3) Uani 1 1 d . . .
H43 H 1.5399 0.7238 0.2478 0.052 Uiso 1 1 calc R . .
C1S C 0.8259(19) 0.5427(10) 0.528(2) 0.146(10) Uani 1 1 d . . .
H1S1 H 0.8711 0.5127 0.5225 0.176 Uiso 1 1 calc R A 1
H1S2 H 0.7760 0.5160 0.5286 0.176 Uiso 1 1 calc R A 1
C2S C 0.7941(19) 0.5904(11) 0.4221(18) 0.135(9) Uani 1 1 d . A .
H2S1 H 0.8376 0.6257 0.4332 0.162 Uiso 1 1 calc R C 1
H2S2 H 0.7905 0.5654 0.3547 0.162 Uiso 1 1 calc R C 1
Cl1 Cl 0.7024(11) 0.6216(18) 0.4029(8) 0.120(7) Uani 0.74(6) 1 d P A 1
Cl1B Cl 0.731(3) 0.660(3) 0.434(5) 0.089(17) Uani 0.26(6) 1 d P A 2
Cl2 Cl 0.8681(5) 0.5861(3) 0.6515(5) 0.110(2) Uani 0.890(6) 1 d P A 1
Cl2B Cl 0.803(3) 0.582(2) 0.633(3) 0.082(12) Uani 0.110(6) 1 d P A 3
N1 N 1.3747(5) 0.5854(4) 0.6870(6) 0.0267(17) Uani 1 1 d . . .
N2 N 1.4311(4) 0.6531(3) 0.5525(6) 0.0220(16) Uani 1 1 d . . .
N3 N 1.2633(5) 0.6915(4) 0.4457(6) 0.0281(17) Uani 1 1 d . . .
N4 N 1.2243(5) 0.6190(4) 0.5928(6) 0.0285(17) Uani 1 1 d . A .
N5 N 1.3820(5) 0.7220(4) 0.3921(6) 0.0250(17) Uani 1 1 d . . .
Ni1 Ni 1.32466(7) 0.63868(5) 0.56605(9) 0.0210(3) Uani 1 1 d . A .
Br2 Br 0.9870(9) 0.6200(9) 0.6042(15) 0.087(7) Uani 0.110(6) 1 d P A 3
Br3 Br 1.1342(2) 0.5370(2) 0.8124(3) 0.0808(17) Uani 0.447(6) 1 d P A 4

loop_
_atom_site_aniso_label
_atom_site_aniso_U_11
_atom_site_aniso_U_22
_atom_site_aniso_U_33
_atom_site_aniso_U_23
_atom_site_aniso_U_13
_atom_site_aniso_U_12
Br1 0.0682(10) 0.0777(10) 0.0597(9) 0.0170(7) 0.0254(7) -0.0020(7)
C1 0.035(5) 0.026(5) 0.025(5) -0.002(4) 0.014(4) -0.007(4)
C2 0.044(6) 0.030(5) 0.030(5) 0.003(4) 0.022(5) -0.005(4)
C3 0.037(5) 0.028(5) 0.020(5) 0.003(4) 0.009(4) 0.000(4)
C4 0.028(5) 0.028(5) 0.020(4) -0.002(4) 0.009(4) 0.000(4)
C5 0.022(5) 0.031(5) 0.016(4) -0.009(4) 0.001(3) 0.000(4)
C6 0.020(4) 0.032(5) 0.022(5) -0.003(4) 0.006(4) -0.003(4)
C7 0.017(4) 0.038(5) 0.031(5) -0.007(4) 0.006(4) -0.007(4)
C8 0.029(5) 0.040(5) 0.021(5) 0.002(4) 0.010(4) -0.007(4)
C9 0.029(5) 0.026(4) 0.014(4) -0.002(4) 0.004(4) -0.001(4)
C10 0.037(6) 0.026(5) 0.022(5) 0.003(4) 0.008(4) 0.000(4)
C11 0.039(6) 0.042(6) 0.037(6) 0.008(5) 0.007(5) 0.003(5)
C12 0.030(6) 0.046(6) 0.032(6) 0.005(5) -0.002(4) 0.009(5)
C13 0.033(5) 0.038(5) 0.021(5) -0.002(4) 0.006(4) 0.002(4)
C14 0.030(5) 0.043(6) 0.026(5) -0.004(4) 0.005(4) 0.006(4)
C15 0.023(5) 0.040(5) 0.033(5) -0.003(5) 0.009(4) -0.001(4)
C16 0.024(5) 0.055(7) 0.043(6) 0.006(5) 0.016(5) -0.002(5)
C17 0.035(6) 0.061(7) 0.044(7) 0.008(6) 0.023(5) -0.003(5)
C18 0.024(5) 0.035(5) 0.035(6) -0.001(4) 0.011(4) -0.003(4)
C19 0.021(5) 0.036(5) 0.022(5) 0.006(4) 0.010(4) 0.010(4)
C20 0.035(6) 0.028(5) 0.031(5) -0.007(4) 0.009(4) 0.002(4)
C21 0.048(7) 0.039(6) 0.042(7) 0.003(5) 0.018(5) 0.014(5)
C22 0.026(5) 0.059(7) 0.028(5) 0.014(5) 0.009(4) 0.010(5)
C23 0.020(5) 0.049(6) 0.031(5) -0.008(5) 0.001(4) 0.004(4)
C24 0.039(6) 0.039(6) 0.030(6) -0.004(4) 0.007(4) -0.001(4)
C25 0.073(9) 0.050(7) 0.063(9) -0.019(6) 0.009(7) 0.016(6)
C26 0.029(6) 0.079(9) 0.060(8) 0.004(7) 0.008(6) 0.023(6)
C27 0.038(6) 0.064(8) 0.050(7) -0.032(6) -0.003(5) 0.013(6)
C28 0.026(5) 0.044(6) 0.031(5) 0.005(5) 0.006(4) 0.009(4)
C29 0.042(6) 0.051(7) 0.034(6) 0.003(5) 0.007(5) 0.017(5)
C30 0.056(8) 0.073(9) 0.068(9) 0.017(7) 0.024(7) 0.039(7)
C31 0.032(6) 0.081(9) 0.038(7) 0.005(6) -0.004(5) 0.011(6)
C32 0.033(6) 0.080(9) 0.044(7) -0.003(6) -0.007(5) 0.005(6)
C33 0.038(6) 0.058(7) 0.042(7) -0.011(5) 0.011(5) 0.010(5)
C34 0.074(10) 0.074(10) 0.063(9) -0.010(8) 0.009(8) 0.035(8)
C35 0.039(8) 0.136(15) 0.084(12) 0.016(11) 0.003(7) 0.030(9)
C36 0.059(9) 0.092(12) 0.097(13) -0.055(10) -0.012(8) 0.015(8)
C37 0.038(6) 0.036(5) 0.023(5) 0.007(4) 0.013(4) -0.007(4)
C38 0.045(6) 0.029(5) 0.019(5) 0.004(4) 0.011(4) -0.007(4)
C39 0.053(7) 0.050(7) 0.034(6) 0.002(5) 0.013(5) -0.006(5)
C40 0.088(11) 0.060(8) 0.031(7) -0.005(6) 0.007(6) -0.024(7)
C41 0.112(13) 0.047(7) 0.046(8) 0.011(6) 0.047(8) 0.012(8)
C42 0.059(8) 0.050(7) 0.047(7) 0.000(6) 0.024(6) 0.003(6)
C43 0.053(7) 0.040(6) 0.033(6) 0.004(5) 0.013(5) -0.003(5)
C1S 0.21(3) 0.073(13) 0.12(2) -0.020(13) 0.025(18) 0.016(15)
C2S 0.22(3) 0.112(17) 0.088(15) -0.035(13) 0.069(17) -0.034(18)
Cl1 0.092(7) 0.167(18) 0.101(6) -0.021(7) 0.036(5) 0.033(9)
Cl1B 0.083(19) 0.10(3) 0.11(3) 0.037(19) 0.056(19) 0.037(17)
Cl2 0.115(5) 0.141(5) 0.077(4) -0.007(3) 0.041(3) -0.020(4)
Cl2B 0.05(2) 0.13(3) 0.08(2) 0.01(2) 0.036(18) -0.01(2)
N1 0.026(4) 0.030(4) 0.022(4) 0.004(3) 0.007(3) 0.000(3)
N2 0.020(4) 0.020(4) 0.023(4) -0.001(3) 0.005(3) -0.004(3)
N3 0.027(4) 0.033(4) 0.020(4) 0.004(3) 0.004(3) 0.001(3)
N4 0.030(4) 0.033(4) 0.024(4) 0.003(3) 0.011(3) 0.000(3)
N5 0.025(4) 0.031(4) 0.020(4) 0.005(3) 0.010(3) -0.004(3)
Ni1 0.0201(6) 0.0240(6) 0.0180(6) 0.0003(5) 0.0059(4) -0.0010(5)
Br2 0.048(9) 0.109(13) 0.102(13) 0.012(10) 0.025(8) 0.000(7)
Br3 0.075(3) 0.103(3) 0.077(3) 0.015(2) 0.043(2) -0.028(2)

loop_
_atom_type_symbol
_atom_type_description
_atom_type_scat_dispersion_real
_atom_type_scat_dispersion_imag
_atom_type_scat_source
C C 0.0033 0.0016 'International Tables Vol C Tables 4.2.6.8 and 6.1.1.4'
H H 0.0000 0.0000 'International Tables Vol C Tables 4.2.6.8 and 6.1.1.4'
N N 0.0061 0.0033 'International Tables Vol C Tables 4.2.6.8 and 6.1.1.4'
Ni Ni 0.3393 1.1124 'International Tables Vol C Tables 4.2.6.8 and 6.1.1.4'
Br Br -0.2901 2.4595 'International Tables Vol C Tables 4.2.6.8 and 6.1.1.4'
Cl Cl 0.1484 0.1585 'International Tables Vol C Tables 4.2.6.8 and 6.1.1.4'

loop_
_geom_angle_atom_site_label_1
_geom_angle_atom_site_label_2
_geom_angle_atom_site_label_3
_geom_angle
N1 C1 C18 111.1(8)
N1 C1 C2 107.0(8)
C18 C1 C2 141.9(9)
C3 C2 C1 109.6(8)
C3 C2 Br1 128.1(7)
C1 C2 Br1 122.2(7)
C2 C3 C4 106.5(8)
C2 C3 H3 126.8
C4 C3 H3 126.8
N1 C4 C5 119.3(8)
N1 C4 C3 108.2(8)
C5 C4 C3 132.5(8)
C6 C5 C4 122.5(8)
C6 C5 C19 117.6(8)
C4 C5 C19 119.9(8)
C5 C6 N2 126.5(8)
C5 C6 C7 126.7(8)
N2 C6 C7 106.8(8)
C8 C7 C6 108.9(8)
C8 C7 H7 125.5
C6 C7 H7 125.5
C7 C8 C9 107.0(8)
C7 C8 H8 126.5
C9 C8 H8 126.5
N2 C9 N5 122.6(8)
N2 C9 C8 110.5(8)
N5 C9 C8 126.8(8)
N5 C10 N3 122.4(8)
N5 C10 C11 127.7(9)
N3 C10 C11 109.9(9)
C12 C11 C10 106.1(9)
C12 C11 H11 126.9
C10 C11 H11 126.9
C11 C12 C13 109.6(9)
C11 C12 H12 125.2
C13 C12 H12 125.2
C14 C13 N3 125.6(9)
C14 C13 C12 126.9(9)
N3 C13 C12 107.5(9)
C13 C14 C15 123.2(9)
C13 C14 C28 116.4(9)
C15 C14 C28 120.3(9)
N4 C15 C14 120.4(9)
N4 C15 C16 106.9(9)
C14 C15 C16 132.7(9)
C17 C16 C15 107.8(9)
C17 C16 Br2 116.7(10)
C15 C16 Br2 134.6(10)
C17 C16 H16 126.1
C15 C16 H16 126.1
Br2 C16 H16 12.0
C16 C17 C18 107.3(9)
C16 C17 Br3 128.4(8)
C18 C17 Br3 123.0(8)
C16 C17 H17 126.4
C18 C17 H17 126.4
Br3 C17 H17 10.2
N4 C18 C17 107.8(8)
N4 C18 C1 112.2(8)
C17 C18 C1 140.0(10)
C24 C19 C20 120.4(8)
C24 C19 C5 120.6(8)
C20 C19 C5 119.0(8)
C21 C20 C19 117.2(9)
C21 C20 C25 121.7(9)
C19 C20 C25 121.1(9)
C22 C21 C20 123.7(10)
C22 C21 H21 118.1
C20 C21 H21 118.1
C21 C22 C23 118.2(9)
C21 C22 C26 121.6(10)
C23 C22 C26 120.3(10)
C24 C23 C22 121.6(9)
C24 C23 H23 119.2
C22 C23 H23 119.2
C23 C24 C19 118.9(9)
C23 C24 C27 120.1(9)
C19 C24 C27 121.0(9)
C20 C25 H25A 109.5
C20 C25 H25B 109.5
H25A C25 H25B 109.5
C20 C25 H25C 109.5
H25A C25 H25C 109.5
H25B C25 H25C 109.5
C22 C26 H26A 109.5
C22 C26 H26B 109.5
H26A C26 H26B 109.5
C22 C26 H26C 109.5
H26A C26 H26C 109.5
H26B C26 H26C 109.5
C24 C27 H27A 109.5
C24 C27 H27B 109.5
H27A C27 H27B 109.5
C24 C27 H27C 109.5
H27A C27 H27C 109.5
H27B C27 H27C 109.5
C29 C28 C33 121.6(9)
C29 C28 C14 120.5(9)
C33 C28 C14 117.9(9)
C28 C29 C30 117.2(11)
C28 C29 C34 122.3(10)
C30 C29 C34 120.5(11)
C31 C30 C29 120.9(11)
C31 C30 H30 119.5
C29 C30 H30 119.5
C32 C31 C30 119.0(10)
C32 C31 C35 124.3(13)
C30 C31 C35 116.7(13)
C31 C32 C33 123.0(12)
C31 C32 H32 118.5
C33 C32 H32 118.5
C28 C33 C32 118.2(11)
C28 C33 C36 121.3(10)
C32 C33 C36 120.5(11)
C29 C34 H34A 109.5
C29 C34 H34B 109.5
H34A C34 H34B 109.5
C29 C34 H34C 109.5
H34A C34 H34C 109.5
H34B C34 H34C 109.5
C31 C35 H35A 109.5
C31 C35 H35B 109.5
H35A C35 H35B 109.5
C31 C35 H35C 109.5
H35A C35 H35C 109.5
H35B C35 H35C 109.5
C33 C36 H36A 109.5
C33 C36 H36B 109.5
H36A C36 H36B 109.5
C33 C36 H36C 109.5
H36A C36 H36C 109.5
H36B C36 H36C 109.5
C38 C37 N5 111.8(7)
C38 C37 H37A 109.3
N5 C37 H37A 109.3
C38 C37 H37B 109.3
N5 C37 H37B 109.3
H37A C37 H37B 107.9
C39 C38 C43 116.9(10)
C39 C38 C37 121.8(10)
C43 C38 C37 121.2(9)
C38 C39 C40 120.2(12)
C38 C39 H39 119.9
C40 C39 H39 119.9
C41 C40 C39 119.5(12)
C41 C40 H40 120.3
C39 C40 H40 120.3
C40 C41 C42 122.1(13)
C40 C41 H41 119.0
C42 C41 H41 119.0
C41 C42 C43 118.0(12)
C41 C42 H42 121.0
C43 C42 H42 121.0
C42 C43 C38 123.3(11)
C42 C43 H43 118.3
C38 C43 H43 118.3
C2S C1S Cl2 111.5(14)
C2S C1S Cl2B 107(2)
Cl2 C1S Cl2B 34.3(13)
C2S C1S H1S1 109.3
Cl2 C1S H1S1 109.3
Cl2B C1S H1S1 137.3
C2S C1S H1S2 109.3
Cl2 C1S H1S2 109.3
Cl2B C1S H1S2 79.8
H1S1 C1S H1S2 108.0
Cl1 C2S C1S 112(2)
Cl1 C2S Cl1B 30.9(13)
C1S C2S Cl1B 115.1(19)
Cl1 C2S H2S1 109.3
C1S C2S H2S1 109.3
Cl1B C2S H2S1 79.8
Cl1 C2S H2S2 109.2
C1S C2S H2S2 109.3
Cl1B C2S H2S2 129.3
H2S1 C2S H2S2 107.9
C4 N1 C1 108.6(7)
C4 N1 Ni1 134.1(6)
C1 N1 Ni1 117.2(6)
C9 N2 C6 106.7(7)
C9 N2 Ni1 127.5(6)
C6 N2 Ni1 125.7(6)
C10 N3 C13 106.8(7)
C10 N3 Ni1 126.9(6)
C13 N3 Ni1 126.3(6)
C18 N4 C15 110.2(8)
C18 N4 Ni1 117.2(6)
C15 N4 Ni1 132.5(7)
C10 N5 C9 126.4(7)
C10 N5 C37 116.8(7)
C9 N5 C37 116.8(8)
N1 Ni1 N2 91.8(3)
N1 Ni1 N3 174.1(3)
N2 Ni1 N3 94.0(3)
N1 Ni1 N4 82.2(3)
N2 Ni1 N4 174.0(3)
N3 Ni1 N4 91.9(3)

loop_
_geom_bond_atom_site_label_1
_geom_bond_atom_site_label_2
_geom_bond_distance
Br1 C2 1.872(9)
C1 N1 1.387(11)
C1 C18 1.411(13)
C1 C2 1.416(13)
C2 C3 1.366(14)
C3 C4 1.432(13)
C3 H3 0.9500
C4 N1 1.383(11)
C4 C5 1.391(13)
C5 C6 1.390(13)
C5 C19 1.503(12)
C6 N2 1.410(11)
C6 C7 1.435(13)
C7 C8 1.327(13)
C7 H7 0.9500
C8 C9 1.426(13)
C8 H8 0.9500
C9 N2 1.343(11)
C9 N5 1.373(11)
C10 N5 1.357(12)
C10 N3 1.367(12)
C10 C11 1.435(13)
C11 C12 1.348(15)
C11 H11 0.9500
C12 C13 1.418(14)
C12 H12 0.9500
C13 C14 1.388(14)
C13 N3 1.402(12)
C14 C15 1.389(14)
C14 C28 1.517(13)
C15 N4 1.366(12)
C15 C16 1.410(14)
C16 C17 1.376(15)
C16 Br2 1.760(17)
C16 H16 0.9500
C17 C18 1.408(14)
C17 Br3 1.876(11)
C17 H17 0.9500
C18 N4 1.350(12)
C19 C24 1.403(13)
C19 C20 1.412(13)
C20 C21 1.390(14)
C20 C25 1.484(15)
C21 C22 1.350(15)
C21 H21 0.9500
C22 C23 1.397(15)
C22 C26 1.518(14)
C23 C24 1.378(14)
C23 H23 0.9500
C24 C27 1.487(15)
C25 H25A 0.9800
C25 H25B 0.9800
C25 H25C 0.9800
C26 H26A 0.9800
C26 H26B 0.9800
C26 H26C 0.9800
C27 H27A 0.9800
C27 H27B 0.9800
C27 H27C 0.9800
C28 C29 1.377(15)
C28 C33 1.390(15)
C29 C30 1.433(16)
C29 C34 1.471(18)
C30 C31 1.384(19)
C30 H30 0.9500
C31 C32 1.333(18)
C31 C35 1.522(16)
C32 C33 1.390(15)
C32 H32 0.9500
C33 C36 1.507(17)
C34 H34A 0.9800
C34 H34B 0.9800
C34 H34C 0.9800
C35 H35A 0.9800
C35 H35B 0.9800
C35 H35C 0.9800
C36 H36A 0.9800
C36 H36B 0.9800
C36 H36C 0.9800
C37 C38 1.498(13)
C37 N5 1.502(11)
C37 H37A 0.9900
C37 H37B 0.9900
C38 C39 1.379(15)
C38 C43 1.391(15)
C39 C40 1.431(17)
C39 H39 0.9500
C40 C41 1.35(2)
C40 H40 0.9500
C41 C42 1.364(19)
C41 H41 0.9500
C42 C43 1.382(16)
C42 H42 0.9500
C43 H43 0.9500
C1S C2S 1.60(3)
C1S Cl2 1.73(2)
C1S Cl2B 1.73(5)
C1S H1S1 0.9900
C1S H1S2 0.9900
C2S Cl1 1.57(3)
C2S Cl1B 1.80(5)
C2S H2S1 0.9900
C2S H2S2 0.9900
N1 Ni1 1.829(7)
N2 Ni1 1.850(7)
N3 Ni1 1.852(7)
N4 Ni1 1.856(8)
